data_4115377
loop_
_publ_author_name
'Moniek Tromp'
'Jeroen A. van Bokhoven'
'Richard J. van Haaren'
'Gino P. F. van Strijdonck'
'Ad M. J. van der Eerden'
'Piet W. N. M. van Leeuwen'
'Diek C. Koningsberger'

_publ_section_title
;
 Structure-Performance Relations in Homogeneous Pd Catalysis by In Situ
 EXAFS Spectroscopy
;
_journal_name_full 'Journal of the American Chemical Society'
_journal_page_first 14814
_journal_page_last 14815
_journal_paper_doi 10.1021/ja026604f
_journal_volume 124
_journal_year 2002
_chemical_formula_moiety '[C31 H33 P2 Pd]^+1^.[S O3 C F3]^-1^'
_chemical_formula_sum 'C32 H33 F3 O3 P2 Pd S'
_chemical_formula_weight 723.0
_space_group_IT_number 14
_symmetry_cell_setting monoclinic
_symmetry_space_group_name_Hall '-P 2ybc'
_symmetry_space_group_name_H-M 'P 1 21/c 1'
_cell_angle_alpha 90.00000
_cell_angle_beta 91.601(4)
_cell_angle_gamma 90.00000
_cell_formula_units_Z 4
_cell_length_a 10.9718(9)
_cell_length_b 16.101(2)
_cell_length_c 18.6810(10)
_cell_measurement_reflns_used 23
_cell_measurement_temperature 293
_cell_measurement_theta_max 40.93
_cell_measurement_theta_min 39.92
_cell_volume 3298.8(5)
_computing_data_reduction 'xtal ADDREF'
_computing_molecular_graphics xtal
_computing_publication_material 'xtal BONDLA CIFIO'
_computing_structure_refinement 'xtal CRYLSQ'
_computing_structure_solution xtal
_diffrn_ambient_temperature 293
_diffrn_measurement_device_type 'Enraf-Nonius CAD4'
_diffrn_measurement_method \w/2\q
_diffrn_radiation_type 'Cu K\a'
_diffrn_radiation_wavelength 1.5418
_diffrn_reflns_limit_h_max 13
_diffrn_reflns_limit_h_min -13
_diffrn_reflns_limit_k_max 20
_diffrn_reflns_limit_k_min 0
_diffrn_reflns_limit_l_max 0
_diffrn_reflns_limit_l_min -23
_diffrn_reflns_theta_max 74.82
_diffrn_reflns_theta_min 3.62
_diffrn_standards_decay_% none
_diffrn_standards_interval_time 60
_diffrn_standards_number 2
_exptl_absorpt_coefficient_mu '64.6 cm^-1^'
_exptl_absorpt_correction_T_max 0.932
_exptl_absorpt_correction_T_min 0.584
_exptl_absorpt_correction_type PSI-scans
_exptl_crystal_density_diffrn 1.456
_exptl_crystal_size_max 0.50
_exptl_crystal_size_mid 0.50
_exptl_crystal_size_min 0.30
_refine_diff_density_max 2.641
_refine_diff_density_min -2.117
_refine_ls_abs_structure_details none
_refine_ls_abs_structure_Flack .00000
_refine_ls_extinction_coef 1077(63)
_refine_ls_extinction_expression 'Eq22 p292 "Cryst. Comp." Munksgaard 1970'
_refine_ls_extinction_method Zachariasen
_refine_ls_goodness_of_fit_all 1.058
_refine_ls_goodness_of_fit_ref 1.089
_refine_ls_matrix_type full
_refine_ls_number_constraints 0
_refine_ls_number_parameters 512
_refine_ls_number_reflns 5917
_refine_ls_number_restraints 33
_refine_ls_R_factor_all .072
_refine_ls_R_factor_gt .065
_refine_ls_shift/su_max .087
_refine_ls_shift/su_mean .002
_refine_ls_structure_factor_coef F
_refine_ls_weighting_scheme calc
_refine_ls_wR_factor_all .07
_refine_ls_wR_factor_ref .067
_reflns_d_resolution_high .799
_reflns_d_resolution_low 12.194
_reflns_limit_h_max 13
_reflns_limit_h_min -13
_reflns_limit_k_max 20
_reflns_limit_k_min 0
_reflns_limit_l_max 0
_reflns_limit_l_min -23
_reflns_number_gt 6776
_reflns_number_total 6776
_reflns_threshold_expression 'F    > 4.00 sig(F   )'
_cod_data_source_file ja026604f-4_s4.cif
_cod_data_source_block p22haa
_cod_original_sg_symbol_Hall -p_2ybc
_cod_original_formula_sum 'C32 H33 P2 Pd S O3 F3'
_cod_database_code 4115377

loop_
_symmetry_equiv_pos_as_xyz
+x,+y,+z
-x,1/2+y,1/2-z
-x,-y,-z
+x,1/2-y,1/2+z

loop_
_atom_site_label
_atom_site_fract_x
_atom_site_fract_y
_atom_site_fract_z
_atom_site_U_iso_or_equiv
_atom_site_adp_type
_atom_site_occupancy
Pd .22690(4) .15552(3) .32651(2) .0358(2) Uani 1.00000
C1 .1217(7) .2473(6) .2648(5) .059(5) Uani 1.00000
C2 .0414(6) .1984(6) .3058(5) .061(5) Uani 1.00000
C3 .0549(6) .1938(5) .3808(4) .053(4) Uani 1.00000
C4 .1014(10) .2652(7) .4264(6) .078(7) Uani 1.00000
C5 -.0229(10) .1319(8) .4185(8) .092(8) Uani 1.00000
P1 .30779(13) .06039(10) .40586(8) .0344(7) Uani 1.00000
C6 .4711(6) .0504(5) .3867(3) .042(3) Uani 1.00000
C7 .4839(6) .0516(5) .3052(3) .044(4) Uani 1.00000
C11 .3054(6) .0825(4) .5008(3) .039(3) Uani 1.00000
C12 .2300(6) .0373(5) .5460(4) .054(4) Uani 1.00000
C13 .2305(8) .0571(7) .6190(4) .069(5) Uani 1.00000
C14 .2980(9) .1200(7) .6455(4) .074(6) Uani 1.00000
C15 .3719(9) .1655(6) .6012(5) .073(6) Uani 1.00000
C16 .3721(7) .1478(5) .5288(4) .054(4) Uani 1.00000
C21 .2487(6) -.0436(4) .3942(3) .039(3) Uani 1.00000
C22 .1518(8) -.0561(5) .3459(4) .059(5) Uani 1.00000
C23 .1073(10) -.1357(7) .3352(6) .084(7) Uani 1.00000
C24 .1571(11) -.2013(6) .3706(7) .090(7) Uani 1.00000
C25 .2531(9) -.1897(6) .4186(6) .077(6) Uani 1.00000
C26 .2987(7) -.1104(5) .4296(5) .058(5) Uani 1.00000
P2 .40831(14) .14447(10) .26890(8) .0367(8) Uani 1.00000
C31 .5114(6) .2291(4) .2927(3) .040(3) Uani 1.00000
C32 .4626(7) .3044(5) .3153(4) .047(4) Uani 1.00000
C33 .5370(8) .3699(5) .3354(5) .064(5) Uani 1.00000
C34 .6619(9) .3617(6) .3348(6) .078(6) Uani 1.00000
C35 .7106(8) .2871(7) .3134(6) .088(7) Uani 1.00000
C36 .6376(7) .2228(6) .2914(5) .065(5) Uani 1.00000
C41 .4048(6) .1275(4) .1725(3) .041(3) Uani 1.00000
C42 .5134(7) .1265(5) .1336(4) .055(4) Uani 1.00000
C43 .5026(8) .1101(7) .0601(4) .071(6) Uani 1.00000
C44 .3946(9) .0964(7) .0270(4) .074(6) Uani 1.00000
C45 .2887(9) .0956(7) .0654(4) .073(6) Uani 1.00000
C46 .2974(7) .1110(6) .1383(4) .059(5) Uani 1.00000
C8 .9114(11) .0362(7) .1025(6) .092(7) Uani 1.00000
F1 .9930(6) .0942(5) .1114(5) .141(6) Uani 1.00000
F2 .9614(9) -.0260(5) .0712(4) .157(7) Uani 1.00000
F3 .8233(10) .0691(8) .0591(4) .190(9) Uani 1.00000
S .8435(2) .00838(14) .18496(11) .0635(12) Uani 1.00000
O1 .9461(10) -.0238(8) .2243(5) .165(9) Uani 1.00000
O2 .8002(7) .0828(5) .2118(4) .110(6) Uani 1.00000
O3 .7581(7) -.0535(5) .1651(5) .118(6) Uani 1.00000
H101 .107(7) .243(5) .2118(10) .08(3) Uiso 1.00000
H102 .166(7) .295(3) .288(4) .08(3) Uiso 1.00000
H2 -.003(6) .154(3) .278(3) .06(2) Uiso 1.00000
H401 .168(11) .301(9) .408(9) .23(8) Uiso 1.00000
H402 .036(10) .307(7) .432(8) .19(6) Uiso 1.00000
H403 .136(10) .248(7) .474(3) .13(5) Uiso 1.00000
H501 -.101(5) .158(6) .433(5) .10(3) Uiso 1.00000
H502 -.050(10) .087(5) .385(5) .13(5) Uiso 1.00000
H503 .023(7) .110(5) .462(3) .07(3) Uiso 1.00000
H601 .516(5) .100(2) .406(3) .032(16) Uiso 1.00000
H602 .501(5) -.003(2) .408(3) .039(17) Uiso 1.00000
H701 .570(2) .054(5) .290(4) .06(2) Uiso 1.00000
H702 .443(5) .001(2) .285(3) .029(15) Uiso 1.00000
H12 .178(6) -.009(3) .527(4) .06(2) Uiso 1.00000
H13 .155(7) .035(8) .640(6) .16(5) Uiso 1.00000
H14 .320(10) .123(7) .6977(15) .14(4) Uiso 1.00000
H15 .428(7) .206(5) .626(5) .11(4) Uiso 1.00000
H16 .419(6) .182(4) .495(3) .07(2) Uiso 1.00000
H22 .120(7) -.009(4) .316(4) .08(3) Uiso 1.00000
H23 .034(6) -.142(7) .303(5) .12(4) Uiso 1.00000
H24 .128(9) -.260(2) .362(6) .12(4) Uiso 1.00000
H25 .295(8) -.233(4) .449(4) .10(3) Uiso 1.00000
H26 .358(5) -.103(4) .471(2) .05(2) Uiso 1.00000
H32 .376(2) .322(5) .308(4) .07(2) Uiso 1.00000
H33 .495(7) .424(3) .344(4) .08(3) Uiso 1.00000
H34 .713(8) .410(4) .350(5) .11(4) Uiso 1.00000
H35 .8012(16) .282(7) .311(6) .12(4) Uiso 1.00000
H36 .665(6) .166(2) .277(4) .06(2) Uiso 1.00000
H42 .592(3) .134(4) .161(3) .05(2) Uiso 1.00000
H43 .580(5) .110(7) .033(5) .12(4) Uiso 1.00000
H44 .375(9) .086(6) -.0248(15) .10(3) Uiso 1.00000
H45 .206(3) .090(6) .043(4) .09(3) Uiso 1.00000
H46 .217(3) .119(4) .161(3) .031(15) Uiso 1.00000

loop_
_atom_site_aniso_label
_atom_site_aniso_U_11
_atom_site_aniso_U_22
_atom_site_aniso_U_33
_atom_site_aniso_U_12
_atom_site_aniso_U_13
_atom_site_aniso_U_23
Pd .0290(2) .0444(3) .0342(2) .0039(2) .00706(16) .0067(2)
C1 .048(4) .071(5) .058(5) .016(4) .005(4) .021(4)
C2 .026(3) .080(6) .078(6) .014(4) .000(3) .007(5)
C3 .034(3) .053(4) .074(5) .003(3) .027(3) .012(4)
C4 .081(7) .077(7) .077(7) .015(6) .024(5) -.013(5)
C5 .055(6) .101(9) .121(10) -.005(6) .045(6) .028(8)
P1 .0320(7) .0438(9) .0276(7) -.0012(6) .0034(6) .0043(6)
C6 .041(3) .053(4) .033(3) .001(3) .003(3) .009(3)
C7 .044(4) .051(4) .037(3) .010(3) .009(3) .003(3)
C11 .037(3) .047(4) .034(3) -.003(3) .003(2) -.002(3)
C12 .044(4) .081(5) .037(3) -.017(4) .007(3) -.002(4)
C13 .059(5) .109(7) .038(4) -.004(5) .016(3) -.005(4)
C14 .076(6) .105(7) .041(4) .009(5) .010(4) -.028(5)
C15 .084(6) .066(6) .068(5) -.001(5) -.001(5) -.034(5)
C16 .064(5) .045(4) .053(4) -.004(4) .010(3) -.011(3)
C21 .037(3) .044(3) .037(3) -.000(3) .004(3) .002(3)
C22 .066(5) .052(4) .057(5) -.001(4) -.015(4) -.003(4)
C23 .086(7) .070(6) .094(7) -.019(5) -.022(6) -.009(5)
C24 .100(8) .049(5) .121(9) -.016(5) -.013(7) -.008(6)
C25 .080(6) .048(5) .101(7) .008(4) -.003(6) .014(5)
C26 .057(5) .052(4) .066(5) -.000(4) -.005(4) .006(4)
P2 .0341(7) .0467(9) .0296(7) .0061(7) .0090(6) .0042(7)
C31 .041(3) .047(4) .033(3) .004(3) .011(3) .002(3)
C32 .052(4) .049(4) .041(4) .004(3) .010(3) .002(3)
C33 .076(6) .050(5) .066(5) -.002(4) .018(4) -.008(4)
C34 .072(6) .068(6) .095(7) -.017(5) .015(5) -.012(5)
C35 .048(5) .096(8) .121(9) -.011(5) .016(5) -.022(7)
C36 .043(4) .065(5) .086(6) .002(4) .015(4) -.016(5)
C41 .042(3) .047(4) .034(3) .003(3) .005(3) .003(3)
C42 .047(4) .075(5) .043(4) .006(4) .012(3) -.004(4)
C43 .067(5) .100(7) .046(4) .007(5) .021(4) -.007(4)
C44 .086(6) .101(7) .036(4) .002(6) .009(4) -.009(4)
C45 .073(6) .103(7) .044(4) -.005(5) -.005(4) -.009(5)
C46 .053(4) .082(6) .041(4) .001(4) .004(3) -.006(4)
C8 .103(8) .094(8) .081(7) -.033(7) .039(6) -.012(6)
F1 .105(5) .137(6) .184(8) -.054(5) .065(5) -.005(6)
F2 .224(9) .121(6) .133(6) -.008(6) .126(6) -.030(5)
F3 .202(10) .270(13) .094(6) -.010(9) -.038(6) .071(7)
S .0648(12) .0741(14) .0525(11) .0070(10) .0199(9) -.0014(10)
O1 .165(9) .231(12) .097(6) .068(9) -.027(6) .047(7)
O2 .103(5) .099(6) .129(6) .018(4) .044(5) -.037(5)
O3 .111(6) .107(6) .141(7) -.052(5) .058(5) -.015(5)

loop_
_atom_type_symbol
_atom_type_oxidation_number
_atom_type_number_in_cell
_atom_type_scat_dispersion_real
_atom_type_scat_dispersion_imag
_atom_type_scat_source
C 0 128 .017 .009 'Int. Tables Vol IV Tables 2.2B and 2.3.1'
H 0 132 0 0 'Int. Tables Vol IV Tables 2.2B and 2.3.1'
O 0 12 .047 .032 'Int. Tables Vol IV Tables 2.2B and 2.3.1'
P 0 8 .283 .434 'Int. Tables Vol IV Tables 2.2B and 2.3.1'
F 0 12 .069 .053 'Int. Tables Vol IV Tables 2.2B and 2.3.1'
S 0 4 .319 .557 'Int. Tables Vol IV Tables 2.2B and 2.3.1'
Pd 0 4 -.059 3.934 'Int. Tables Vol IV Tables 2.2B and 2.3.1'

loop_
_geom_angle_atom_site_label_1
_geom_angle_atom_site_label_2
_geom_angle_atom_site_label_3
_geom_angle_site_symmetry_1
_geom_angle_site_symmetry_2
_geom_angle_site_symmetry_3
_geom_angle
C2 Pd C1 '2 655' '2 655' '2 655' 38.1(3)
C2 Pd C3 '2 655' '2 655' '2 655' 37.0(3)
C2 Pd P1 '2 655' '2 655' '2 655' 132.1(2)
C2 Pd P2 '2 655' '2 655' '2 655' 139.5(2)
C1 Pd C3 '2 655' '2 655' '2 655' 67.4(3)
C1 Pd P1 '2 655' '2 655' '2 655' 169.3(2)
C1 Pd P2 '2 655' '2 655' '2 655' 104.9(2)
C3 Pd P1 '2 655' '2 655' '2 655' 101.9(2)
C3 Pd P2 '2 655' '2 655' '2 655' 168.6(2)
P1 Pd P2 '2 655' '2 655' '2 655' 85.77(6)
H101 C1 H102 '2 655' '2 655' '2 655' 124(7)
H101 C1 C2 '2 655' '2 655' '2 655' 114(5)
H101 C1 Pd '2 655' '2 655' '2 655' 123(5)
H102 C1 C2 '2 655' '2 655' '2 655' 119(4)
H102 C1 Pd '2 655' '2 655' '2 655' 92(4)
C2 C1 Pd '2 655' '2 655' '2 655' 70.6(5)
H2 C2 C3 '2 655' '2 655' '2 655' 121(4)
H2 C2 C1 '2 655' '2 655' '2 655' 114(4)
H2 C2 Pd '2 655' '2 655' '2 655' 108(4)
C3 C2 C1 '2 655' '2 655' '2 655' 121.1(7)
C3 C2 Pd '2 655' '2 655' '2 655' 74.6(4)
C1 C2 Pd '2 655' '2 655' '2 655' 71.4(4)
C2 C3 C5 '2 655' '2 655' '2 655' 117.3(8)
C2 C3 C4 '2 655' '2 655' '2 655' 123.0(8)
C2 C3 Pd '2 655' '2 655' '2 655' 68.4(4)
C5 C3 C4 '2 655' '2 655' '2 655' 115.3(9)
C5 C3 Pd '2 655' '2 655' '2 655' 121.6(6)
C4 C3 Pd '2 655' '2 655' '2 655' 100.8(5)
H403 C4 H402 '2 655' '2 655' '2 655' 111(10)
H403 C4 H401 '2 655' '2 655' '2 655' 101(11)
H403 C4 C3 '2 655' '2 655' '2 655' 114(7)
H402 C4 H401 '2 655' '2 655' '2 655' 100(10)
H402 C4 C3 '2 655' '2 655' '2 655' 110(7)
H401 C4 C3 '2 655' '2 655' '2 655' 119(9)
H502 C5 H503 '2 655' '2 655' '2 655' 113(7)
H502 C5 H501 '2 655' '2 655' '2 655' 104(8)
H502 C5 C3 '2 655' '2 655' '2 655' 111(6)
H503 C5 H501 '2 655' '2 655' '2 655' 110(7)
H503 C5 C3 '2 655' '2 655' '2 655' 109(4)
H501 C5 C3 '2 655' '2 655' '2 655' 110(5)
C21 P1 C11 '2 655' '2 655' '2 655' 106.6(3)
C21 P1 C6 '2 655' '2 655' '2 655' 104.1(3)
C21 P1 Pd '2 655' '2 655' '2 655' 114.2(2)
C11 P1 C6 '2 655' '2 655' '2 655' 104.4(3)
C11 P1 Pd '2 655' '2 655' '2 655' 119.1(2)
C6 P1 Pd '2 655' '2 655' '2 655' 107.1(2)
H601 C6 H602 '2 655' '2 655' '2 655' 113(4)
H601 C6 C7 '2 655' '2 655' '2 655' 107(3)
H601 C6 P1 '2 655' '2 655' '2 655' 109(3)
H602 C6 C7 '2 655' '2 655' '2 655' 112(3)
H602 C6 P1 '2 655' '2 655' '2 655' 108(3)
C7 C6 P1 '2 655' '2 655' '2 655' 107.9(4)
H702 C7 H701 '2 655' '2 655' '2 655' 110(5)
H702 C7 C6 '2 655' '2 655' '2 655' 108(3)
H702 C7 P2 '2 655' '2 655' '2 655' 109(3)
H701 C7 C6 '2 655' '2 655' '2 655' 114(4)
H701 C7 P2 '2 655' '2 655' '2 655' 107(4)
C6 C7 P2 '2 655' '2 655' '2 655' 108.9(5)
C16 C11 C12 '2 655' '2 655' '2 655' 118.9(6)
C16 C11 P1 '2 655' '2 655' '2 655' 120.0(5)
C12 C11 P1 '2 655' '2 655' '2 655' 120.9(5)
H12 C12 C13 '2 655' '2 655' '2 655' 120(4)
H12 C12 C11 '2 655' '2 655' '2 655' 121(4)
C13 C12 C11 '2 655' '2 655' '2 655' 118.8(7)
H13 C13 C14 '2 655' '2 655' '2 655' 126(7)
H13 C13 C12 '2 655' '2 655' '2 655' 109(7)
C14 C13 C12 '2 655' '2 655' '2 655' 121.2(8)
H14 C14 C13 '2 655' '2 655' '2 655' 121(7)
H14 C14 C15 '2 655' '2 655' '2 655' 115(7)
C13 C14 C15 '2 655' '2 655' '2 655' 120.4(8)
H15 C15 C14 '2 655' '2 655' '2 655' 116(5)
H15 C15 C16 '2 655' '2 655' '2 655' 125(5)
C14 C15 C16 '2 655' '2 655' '2 655' 119.5(8)
H16 C16 C11 '2 655' '2 655' '2 655' 118(4)
H16 C16 C15 '2 655' '2 655' '2 655' 122(4)
C11 C16 C15 '2 655' '2 655' '2 655' 120.9(7)
C26 C21 C22 '2 655' '2 655' '2 655' 119.3(7)
C26 C21 P1 '2 655' '2 655' '2 655' 122.1(5)
C22 C21 P1 '2 655' '2 655' '2 655' 118.5(5)
H22 C22 C23 '2 655' '2 655' '2 655' 120(4)
H22 C22 C21 '2 655' '2 655' '2 655' 121(4)
C23 C22 C21 '2 655' '2 655' '2 655' 119.3(8)
H23 C23 C24 '2 655' '2 655' '2 655' 122(6)
H23 C23 C22 '2 655' '2 655' '2 655' 117(6)
C24 C23 C22 '2 655' '2 655' '2 655' 121.0(10)
H24 C24 C23 '2 655' '2 655' '2 655' 122(6)
H24 C24 C25 '2 655' '2 655' '2 655' 117(6)
C23 C24 C25 '2 655' '2 655' '2 655' 120.2(9)
H25 C25 C24 '2 655' '2 655' '2 655' 127(5)
H25 C25 C26 '2 655' '2 655' '2 655' 113(5)
C24 C25 C26 '2 655' '2 655' '2 655' 119.2(9)
H26 C26 C21 '2 655' '2 655' '2 655' 122(4)
H26 C26 C25 '2 655' '2 655' '2 655' 116(4)
C21 C26 C25 '2 655' '2 655' '2 655' 121.0(8)
C31 P2 C41 '2 655' '2 655' '2 655' 110.5(3)
C31 P2 C7 '2 655' '2 655' '2 655' 104.4(3)
C31 P2 Pd '2 655' '2 655' '2 655' 111.6(2)
C41 P2 C7 '2 655' '2 655' '2 655' 103.9(3)
C41 P2 Pd '2 655' '2 655' '2 655' 118.7(2)
C7 P2 Pd '2 655' '2 655' '2 655' 106.2(2)
C36 C31 C32 '2 655' '2 655' '2 655' 117.3(7)
C36 C31 P2 '2 655' '2 655' '2 655' 123.7(6)
C32 C31 P2 '2 655' '2 655' '2 655' 118.9(5)
H32 C32 C33 '2 655' '2 655' '2 655' 112(4)
H32 C32 C31 '2 655' '2 655' '2 655' 125(4)
C33 C32 C31 '2 655' '2 655' '2 655' 121.2(7)
H33 C33 C34 '2 655' '2 655' '2 655' 123(4)
H33 C33 C32 '2 655' '2 655' '2 655' 116(4)
C34 C33 C32 '2 655' '2 655' '2 655' 120.4(8)
H34 C34 C33 '2 655' '2 655' '2 655' 118(5)
H34 C34 C35 '2 655' '2 655' '2 655' 123(5)
C33 C34 C35 '2 655' '2 655' '2 655' 118.7(9)
H35 C35 C36 '2 655' '2 655' '2 655' 120(6)
H35 C35 C34 '2 655' '2 655' '2 655' 118(6)
C36 C35 C34 '2 655' '2 655' '2 655' 121.3(9)
H36 C36 C35 '2 655' '2 655' '2 655' 127(4)
H36 C36 C31 '2 655' '2 655' '2 655' 112(4)
C35 C36 C31 '2 655' '2 655' '2 655' 121.1(8)
C46 C41 C42 '2 655' '2 655' '2 655' 119.4(6)
C46 C41 P2 '2 655' '2 655' '2 655' 119.4(5)
C42 C41 P2 '2 655' '2 655' '2 655' 121.1(5)
H42 C42 C43 '2 655' '2 655' '2 655' 126(3)
H42 C42 C41 '2 655' '2 655' '2 655' 117(3)
C43 C42 C41 '2 655' '2 655' '2 655' 117.2(7)
H43 C43 C44 '2 655' '2 655' '2 655' 121(5)
H43 C43 C42 '2 655' '2 655' '2 655' 117(5)
C44 C43 C42 '2 655' '2 655' '2 655' 122.2(8)
H44 C44 C43 '2 655' '2 655' '2 655' 129(5)
H44 C44 C45 '2 655' '2 655' '2 655' 110(5)
C43 C44 C45 '2 655' '2 655' '2 655' 120.5(8)
H45 C45 C44 '2 655' '2 655' '2 655' 124(4)
H45 C45 C46 '2 655' '2 655' '2 655' 118(4)
C44 C45 C46 '2 655' '2 655' '2 655' 118.3(8)
H46 C46 C41 '2 655' '2 655' '2 655' 123(3)
H46 C46 C45 '2 655' '2 655' '2 655' 114(3)
C41 C46 C45 '2 655' '2 655' '2 655' 122.4(7)
F2 C8 F1 '2 755' '2 755' '2 755' 108.3(10)
F2 C8 F3 '2 755' '2 755' '2 755' 109.7(10)
F2 C8 S '2 755' '2 755' '2 755' 112.9(8)
F1 C8 F3 '2 755' '2 755' '2 755' 105.9(10)
F1 C8 S '2 755' '2 755' '2 755' 111.8(8)
F3 C8 S '2 755' '2 755' '2 755' 107.9(8)
O2 S O3 '2 755' '2 755' '2 755' 118.3(5)
O2 S O1 '2 755' '2 755' '2 755' 113.6(6)
O2 S C8 '2 755' '2 755' '2 755' 104.5(5)
O3 S O1 '2 755' '2 755' '2 755' 112.9(6)
O3 S C8 '2 755' '2 755' '2 755' 103.9(5)
O1 S C8 '2 755' '2 755' '2 755' 101.2(6)

loop_
_geom_bond_atom_site_label_1
_geom_bond_atom_site_label_2
_geom_bond_site_symmetry_1
_geom_bond_site_symmetry_2
_geom_bond_distance
Pd C2 '2 655' '2 655' 2.174(7)
Pd C1 '2 655' '2 655' 2.185(9)
Pd C3 '2 655' '2 655' 2.253(7)
Pd P1 '2 655' '2 655' 2.2930(16)
Pd P2 '2 655' '2 655' 2.2959(16)
C1 H101 '2 655' '2 655' 1.00(2)
C1 H102 '2 655' '2 655' 1.00(6)
C1 C2 '2 655' '2 655' 1.422(12)
C2 H2 '2 655' '2 655' 1.00(6)
C2 C3 '2 655' '2 655' 1.406(12)
C3 C5 '2 655' '2 655' 1.500(15)
C3 C4 '2 655' '2 655' 1.511(14)
C4 H403 '2 655' '2 655' 1.00(7)
C4 H402 '2 655' '2 655' 1.00(11)
C4 H401 '2 655' '2 655' 1.00(14)
C5 H502 '2 655' '2 655' 1.00(9)
C5 H503 '2 655' '2 655' 1.00(6)
C5 H501 '2 655' '2 655' 1.00(7)
P1 C21 '2 655' '2 655' 1.806(7)
P1 C11 '2 655' '2 655' 1.809(6)
P1 C6 '2 655' '2 655' 1.844(7)
C6 H601 '2 655' '2 655' 1.00(4)
C6 H602 '2 655' '2 655' 1.00(4)
C6 C7 '2 655' '2 655' 1.534(9)
C7 H702 '2 655' '2 655' 1.00(4)
C7 H701 '2 655' '2 655' 1.00(3)
C7 P2 '2 655' '2 655' 1.831(7)
C11 C16 '2 655' '2 655' 1.376(10)
C11 C12 '2 655' '2 655' 1.402(10)
C12 H12 '2 655' '2 655' 1.00(6)
C12 C13 '2 655' '2 655' 1.401(10)
C13 H13 '2 655' '2 655' 1.00(9)
C13 C14 '2 655' '2 655' 1.341(14)
C14 H14 '2 655' '2 655' 1.00(4)
C14 C15 '2 655' '2 655' 1.383(14)
C15 H15 '2 655' '2 655' 1.00(8)
C15 C16 '2 655' '2 655' 1.383(12)
C16 H16 '2 655' '2 655' 1.00(6)
C21 C26 '2 655' '2 655' 1.369(10)
C21 C22 '2 655' '2 655' 1.389(10)
C22 H22 '2 655' '2 655' 1.00(7)
C22 C23 '2 655' '2 655' 1.384(13)
C23 H23 '2 655' '2 655' 1.00(7)
C23 C24 '2 655' '2 655' 1.354(15)
C24 H24 '2 655' '2 655' 1.00(5)
C24 C25 '2 655' '2 655' 1.376(16)
C25 H25 '2 655' '2 655' 1.00(8)
C25 C26 '2 655' '2 655' 1.385(12)
C26 H26 '2 655' '2 655' 1.00(5)
P2 C31 '2 655' '2 655' 1.818(7)
P2 C41 '2 655' '2 655' 1.821(6)
C31 C36 '2 655' '2 655' 1.390(10)
C31 C32 '2 655' '2 655' 1.396(10)
C32 H32 '2 655' '2 655' 1.00(4)
C32 C33 '2 655' '2 655' 1.379(11)
C33 H33 '2 655' '2 655' 1.00(5)
C33 C34 '2 655' '2 655' 1.376(14)
C34 H34 '2 655' '2 655' 1.00(7)
C34 C35 '2 655' '2 655' 1.379(15)
C35 H35 '2 655' '2 655' 1.00(2)
C35 C36 '2 655' '2 655' 1.365(14)
C36 H36 '2 655' '2 655' 1.00(4)
C41 C46 '2 655' '2 655' 1.351(10)
C41 C42 '2 655' '2 655' 1.413(10)
C42 H42 '2 655' '2 655' 1.00(4)
C42 C43 '2 655' '2 655' 1.400(11)
C43 H43 '2 655' '2 655' 1.00(7)
C43 C44 '2 655' '2 655' 1.339(13)
C44 H44 '2 655' '2 655' 1.00(4)
C44 C45 '2 655' '2 655' 1.382(13)
C45 H45 '2 655' '2 655' 1.00(5)
C45 C46 '2 655' '2 655' 1.384(11)
C46 H46 '2 655' '2 655' 1.00(4)
C8 F2 '2 755' '2 755' 1.290(14)
C8 F1 '2 755' '2 755' 1.302(14)
C8 F3 '2 755' '2 755' 1.353(15)
C8 S '2 755' '2 755' 1.787(12)
S O2 '2 755' '2 755' 1.388(8)
S O3 '2 755' '2 755' 1.410(8)
S O1 '2 755' '2 755' 1.425(11)

loop_
_geom_contact_atom_site_label_1
_geom_contact_atom_site_label_2
_geom_contact_distance
_geom_contact_site_symmetry_1
_geom_contact_site_symmetry_2
H401 H402 1.54(17) '2 655' '2 655'
H401 H403 1.55(18) '2 655' '2 655'
H501 H502 1.57(13) '2 655' '2 655'
H701 H702 1.64(6) '2 655' '2 655'
H501 H503 1.64(10) '2 655' '2 655'
H402 H403 1.64(16) '2 655' '2 655'
H502 H503 1.66(11) '2 655' '2 655'
H601 H602 1.67(5) '2 655' '2 655'
H101 H102 1.77(9) '2 655' '2 655'
C45 H44 1.96(5) '2 655' '2 655'
C12 H13 1.97(11) '2 655' '2 655'
C33 H32 1.98(4) '2 655' '2 655'
C31 H36 1.99(6) '2 655' '2 655'
C26 H25 2.00(7) '2 655' '2 655'
C45 H46 2.01(5) '2 655' '2 655'
C32 H33 2.02(5) '2 655' '2 655'
C15 H14 2.02(6) '2 655' '2 655'
C14 H15 2.03(8) '2 655' '2 655'
C25 H26 2.04(6) '2 655' '2 655'
C25 H24 2.04(9) '2 655' '2 655'
C11 H16 2.04(7) '2 655' '2 655'
C13 H14 2.04(8) '2 655' '2 655'
C22 H23 2.04(9) '2 655' '2 655'
C2 H101 2.04(5) '2 655' '2 655'
C44 H43 2.04(6) '2 655' '2 655'
C1 H2 2.05(6) '2 655' '2 655'
C33 H34 2.05(8) '2 655' '2 655'
C46 H45 2.05(7) '2 655' '2 655'
C42 H43 2.05(9) '2 655' '2 655'
C34 H35 2.05(7) '2 655' '2 655'
C7 H601 2.06(5) '2 655' '2 655'
C3 H503 2.06(7) '2 655' '2 655'
C36 H35 2.06(6) '2 655' '2 655'
C24 H23 2.07(8) '2 655' '2 655'
C41 H42 2.07(4) '2 655' '2 655'
C23 H22 2.07(6) '2 655' '2 655'
C23 H24 2.07(5) '2 655' '2 655'
C3 H501 2.07(7) '2 655' '2 655'
C41 H46 2.08(3) '2 655' '2 655'
C21 H26 2.08(5) '2 655' '2 655'
C3 H502 2.08(10) '2 655' '2 655'
C6 H702 2.08(5) '2 655' '2 655'
C3 H402 2.08(12) '2 655' '2 655'
C21 H22 2.08(7) '2 655' '2 655'
C13 H12 2.09(6) '2 655' '2 655'
C15 H16 2.09(6) '2 655' '2 655'
C14 H13 2.09(10) '2 655' '2 655'
C35 H34 2.10(7) '2 655' '2 655'
C2 H102 2.10(7) '2 655' '2 655'
C34 H33 2.10(7) '2 655' '2 655'
F1 F2 2.102(11) '2 755' '2 755'
C11 H12 2.10(6) '2 655' '2 655'
H701 H36 2.10(8) '2 655' '2 655'
C44 H45 2.10(4) '2 655' '2 655'
C3 H2 2.11(6) '2 655' '2 655'
C7 H602 2.12(5) '2 655' '2 655'
C16 H15 2.12(9) '2 655' '2 655'
F1 F3 2.119(13) '2 755' '2 755'
C35 H36 2.12(4) '2 655' '2 655'
C43 H44 2.12(7) '2 655' '2 655'
C3 H403 2.13(8) '2 655' '2 655'
C31 H32 2.13(6) '2 655' '2 655'
C24 H25 2.14(8) '2 655' '2 655'
C43 H42 2.14(5) '2 655' '2 655'
C6 H701 2.14(6) '2 655' '2 655'
F2 F3 2.161(14) '2 755' '2 755'
C3 H401 2.18(14) '2 655' '2 655'
H32 H33 2.19(9) '2 655' '2 655'
H25 H26 2.23(10) '2 655' '2 655'
H102 H401 2.23(18) '2 655' '2 655'
H12 H13 2.25(13) '2 655' '2 655'
H14 H15 2.25(13) '2 655' '2 655'
H101 H2 2.25(9) '2 655' '2 655'
H45 H46 2.26(10) '2 655' '2 655'
H44 H45 2.28(10) '2 655' '2 655'
H14 H32 2.31(10) '2 655' '3 665'
H502 H13 2.31(14) '2 655' '4 654'
P2 H701 2.32(5) '2 655' '2 655'
H36 H42 2.33(9) '2 655' '2 655'
H22 H23 2.34(12) '2 655' '2 655'
H2 H502 2.35(11) '2 655' '2 655'
P1 H602 2.35(5) '2 655' '2 655'
O1 O2 2.354(14) '2 755' '2 755'
P2 H702 2.36(4) '2 655' '2 655'
O1 O3 2.362(13) '2 755' '2 755'
O2 H36 2.36(6) '2 755' '2 755'
C43 C45 2.363(13) '2 655' '2 655'
C13 C15 2.364(14) '2 655' '2 655'
H102 H32 2.37(8) '2 655' '2 655'
C23 C25 2.367(15) '2 655' '2 655'
P1 H601 2.37(5) '2 655' '2 655'
C33 C35 2.370(14) '2 655' '2 655'
H602 H702 2.37(8) '2 655' '2 655'
C44 C46 2.374(11) '2 655' '2 655'
C22 C26 2.379(11) '2 655' '2 655'
C32 C36 2.380(11) '2 655' '2 655'
C24 C26 2.382(14) '2 655' '2 655'
C22 C24 2.384(13) '2 655' '2 655'
C42 C46 2.387(11) '2 655' '2 655'
H601 H701 2.39(8) '2 655' '2 655'
C12 C14 2.388(12) '2 655' '2 655'
C14 C16 2.390(12) '2 655' '2 655'
C32 C34 2.391(12) '2 655' '2 655'
C34 C36 2.391(14) '2 655' '2 655'
H601 H16 2.39(8) '2 655' '2 655'
C21 C23 2.393(12) '2 655' '2 655'
C12 C16 2.393(11) '2 655' '2 655'
C41 C45 2.396(11) '2 655' '2 655'
C21 C25 2.397(11) '2 655' '2 655'
C31 C35 2.398(11) '2 655' '2 655'
H34 H35 2.40(12) '2 655' '2 655'
C42 C44 2.399(11) '2 655' '2 655'
C11 C15 2.401(11) '2 655' '2 655'
O2 O3 2.401(11) '2 755' '2 755'
C41 C43 2.402(10) '2 655' '2 655'
H33 H34 2.41(11) '2 655' '2 655'
C11 C13 2.413(10) '2 655' '2 655'
C31 C33 2.418(11) '2 655' '2 655'
H23 H24 2.42(12) '2 655' '2 655'
H101 H23 2.43(13) '2 655' '1 665'
H42 H43 2.43(11) '2 655' '2 655'
Pd H102 2.44(6) '2 655' '2 655'
H24 H25 2.44(13) '2 655' '2 655'
C1 C3 2.463(12) '2 655' '2 655'
H35 H36 2.47(10) '2 655' '2 655'
H15 H16 2.48(11) '2 655' '2 655'
C2 C5 2.482(17) '2 655' '2 655'
C8 O1 2.492(15) '2 755' '2 755'
H43 H44 2.49(11) '2 655' '2 655'
H502 H12 2.51(12) '2 655' '4 654'
H13 H14 2.52(14) '2 655' '2 655'
H101 H46 2.52(10) '2 655' '2 655'
C8 O2 2.522(14) '2 755' '2 755'
C8 O3 2.528(15) '2 755' '2 755'
H602 H701 2.53(9) '2 655' '2 655'
O1 H22 2.53(8) '2 755' '2 655'
C4 C5 2.544(17) '2 655' '2 655'
O3 H32 2.54(7) '2 755' '1 655'
F3 S 2.551(9) '2 755' '2 755'
H403 H503 2.55(14) '2 655' '2 655'
C2 H502 2.56(9) '2 655' '2 655'
H602 H26 2.56(8) '2 655' '2 655'
C2 C4 2.564(14) '2 655' '2 655'
O1 H23 2.57(10) '2 755' '2 655'
F1 S 2.573(8) '2 755' '2 755'
F2 S 2.580(9) '2 755' '2 755'
O2 H42 2.58(4) '2 755' '2 755'
F1 H46 2.63(3) '2 755' '2 655'
H501 H12 2.66(10) '2 655' '4 654'
Pd H2 2.66(6) '2 655' '2 655'
H601 H26 2.66(7) '2 655' '4 554'
C5 H2 2.67(6) '2 655' '2 655'
C21 H12 2.68(7) '2 655' '2 655'
F2 H402 2.68(11) '2 755' '1 655'
C3 H102 2.69(7) '2 655' '2 655'
F1 H45 2.69(5) '2 755' '2 655'
O2 H2 2.71(6) '2 755' '2 655'
O3 H102 2.71(6) '2 755' '1 655'
C43 C46 2.718(12) '2 655' '2 655'
H12 H26 2.72(8) '2 655' '2 655'
C4 H503 2.72(8) '2 655' '2 655'
C4 H102 2.73(8) '2 655' '2 655'
H701 H42 2.73(9) '2 655' '2 655'
C23 C26 2.735(13) '2 655' '2 655'
C32 C35 2.736(12) '2 655' '2 655'
P1 C7 2.737(7) '2 655' '2 655'
C6 P2 2.744(7) '2 655' '2 655'
C13 C16 2.744(12) '2 655' '2 655'
C5 H403 2.75(11) '2 655' '2 655'
P2 C46 2.749(8) '2 655' '2 655'
C33 C36 2.749(12) '2 655' '2 655'
C1 H23 2.75(9) '2 655' '1 665'
P1 C22 2.755(8) '2 655' '2 655'
F1 H24 2.76(6) '2 755' '1 665'
H503 H12 2.76(10) '2 655' '4 654'
C22 C25 2.761(13) '2 655' '2 655'
C21 C24 2.762(12) '2 655' '2 655'
C41 C44 2.763(10) '2 655' '2 655'
C12 C15 2.767(12) '2 655' '2 655'
P1 C16 2.768(8) '2 655' '2 655'
H102 H14 2.77(12) '2 655' '3 666'
H502 H22 2.77(13) '2 655' '2 655'
C11 C14 2.773(10) '2 655' '2 655'
C7 H36 2.77(6) '2 655' '2 655'
P2 C32 2.777(7) '2 655' '2 655'
F3 H43 2.78(6) '2 755' '2 755'
P1 C26 2.787(8) '2 655' '2 655'
C42 C45 2.787(12) '2 655' '2 655'
O1 H13 2.79(11) '2 755' '4 654'
C31 C34 2.798(12) '2 655' '2 655'
O3 H33 2.80(7) '2 755' '1 655'
P1 C12 2.801(7) '2 655' '2 655'
C26 H12 2.80(6) '2 655' '2 655'
H702 H33 2.81(9) '2 655' .
C4 H501 2.81(7) '2 655' '2 655'
H16 H26 2.81(9) '2 655' '4 554'
C5 H12 2.81(6) '2 655' '4 654'
H33 H44 2.82(10) '2 655' '3 665'
C36 H701 2.82(7) '2 655' '2 655'
P2 C42 2.823(7) '2 655' '2 655'
P1 H16 2.83(6) '2 655' '2 655'
H503 H12 2.83(9) '2 655' '2 655'
H402 H501 2.83(14) '2 655' '2 655'
P2 H36 2.83(7) '2 655' '2 655'
C41 H15 2.83(8) '2 655' '3 666'
P2 C36 2.835(8) '2 655' '2 655'
O3 H401 2.84(15) '2 755' '1 655'
C1 H401 2.84(16) '2 655' '2 655'
C21 H602 2.85(6) '2 655' '2 655'
C36 H42 2.85(6) '2 655' '2 655'
C26 H602 2.85(5) '2 655' '2 655'
Pd H101 2.85(6) '2 655' '2 655'
C2 H401 2.86(15) '2 655' '2 655'
P1 H22 2.86(7) '2 655' '2 655'
C42 H15 2.86(8) '2 655' '3 666'
H601 H702 2.86(7) '2 655' '2 655'
F2 O1 2.871(12) '2 755' '2 755'
F1 O2 2.872(11) '2 755' '2 755'
Pd H401 2.88(15) '2 655' '2 655'
C7 C41 2.875(9) '2 655' '2 655'
P2 H601 2.88(5) '2 655' '2 655'
C6 C21 2.878(9) '2 655' '2 655'
F3 O2 2.880(12) '2 755' '2 755'
C7 C31 2.884(10) '2 655' '2 655'
P2 H42 2.89(5) '2 655' '2 655'
C6 C11 2.887(9) '2 655' '2 655'
C31 H701 2.90(7) '2 655' '2 655'
H101 H24 2.90(12) '2 655' '1 665'
F1 O1 2.896(14) '2 755' '2 755'
P1 H702 2.90(5) '2 655' '2 655'
C11 C21 2.899(9) '2 655' '2 655'
P2 H46 2.90(4) '2 655' '2 655'
F3 O3 2.900(13) '2 755' '2 755'
H25 H43 2.90(12) '2 655' .
C32 H14 2.91(8) '2 655' '3 666'
C5 H402 2.91(11) '2 655' '2 655'
Pd H22 2.91(6) '2 655' '2 655'
F2 O3 2.911(12) '2 755' '2 755'
H13 H23 2.91(13) '2 655' '4 654'
H102 H23 2.92(11) '2 655' '1 665'
C16 H601 2.92(5) '2 655' '2 655'
H102 H2 2.93(9) '2 655' '2 655'
P1 H12 2.93(7) '2 655' '2 655'
F2 F2 2.934(11) '2 755' 4
Pd C4 2.939(11) '2 655' '2 655'
C2 H402 2.94(14) '2 655' '2 655'
C41 H702 2.94(5) '2 655' '2 655'
C16 H602 2.94(4) '2 655' '4 554'
O3 H14 2.95(6) '2 755' '4 654'
P1 H26 2.95(7) '2 655' '2 655'
C2 H501 2.95(8) '2 655' '2 655'
F2 H45 2.96(7) '2 755' '4 655'
C31 H601 2.96(5) '2 655' '2 655'
C11 H601 2.96(5) '2 655' '2 655'
C2 H35 2.96(5) '2 655' '2 755'
C12 H503 2.97(7) '2 655' '2 655'
C15 H602 2.97(4) '2 655' '4 554'
P2 H32 2.97(8) '2 655' '2 655'
C11 H602 2.97(5) '2 655' '4 554'
O2 H701 2.98(4) '2 755' '2 755'
C31 C41 2.990(9) '2 655' '2 655'
H403 H45 2.99(14) '2 655' '3 665'
C6 H16 2.99(6) '2 655' '2 655'
O2 H24 3.01(7) '2 755' '1 665'
H401 H32 3.01(15) '2 655' '2 655'
O3 H44 3.01(5) '2 755' '4 655'
C12 H26 3.03(6) '2 655' '2 655'
C1 H46 3.03(5) '2 655' '2 655'
H2 H22 3.04(8) '2 655' '2 655'
C31 H42 3.04(6) '2 655' '2 655'
C41 H701 3.04(6) '2 655' '2 655'
C13 H502 3.05(10) '2 655' '4 654'
C1 C4 3.047(14) '2 655' '2 655'
C16 H26 3.05(6) '2 655' '4 554'
H2 H35 3.05(10) '2 655' '2 755'
H403 H501 3.06(13) '2 655' '2 655'
H102 H402 3.08(16) '2 655' '2 655'
C21 H702 3.08(5) '2 655' '2 655'
O1 H2 3.08(5) '2 755' '2 655'
C14 H602 3.09(5) '2 655' '4 554'
H23 H35 3.09(12) '2 655' .
H401 H45 3.09(18) '2 655' '3 665'
H701 H14 3.09(14) '2 655' '4 554'
C33 H702 3.10(5) '2 655' '1 565'
C12 H602 3.10(6) '2 655' '4 554'
C11 H26 3.10(7) '2 655' '2 655'
C12 H502 3.11(10) '2 655' '4 654'
C11 H602 3.12(6) '2 655' '2 655'
P1 P2 3.123(2) '2 655' '2 655'
H2 H501 3.12(11) '2 655' '2 655'
C1 H32 3.12(4) '2 655' '2 655'
C13 H602 3.12(6) '2 655' '4 554'
C12 C21 3.133(10) '2 655' '2 655'
H601 H36 3.14(8) '2 655' '2 655'
H401 H44 3.14(16) '2 655' '3 665'
Pd H46 3.14(5) '2 655' '2 655'
F2 H401 3.16(14) '2 755' '1 655'
F3 H24 3.16(6) '2 755' '1 665'
C23 H101 3.16(8) '2 655' '1 655'
Pd H32 3.17(7) '2 655' '2 655'
H13 H22 3.17(11) '2 655' '4 654'
C42 H36 3.17(7) '2 655' '2 655'
O1 H102 3.17(6) '2 755' '1 655'
C42 H701 3.19(7) '2 655' '2 655'
C11 H503 3.19(7) '2 655' '2 655'
H501 H35 3.19(13) '2 655' '2 755'
H43 H44 3.19(14) '2 655' 4
C16 H403 3.20(11) '2 655' '2 655'
F3 H45 3.20(9) '2 755' '4 655'
H15 H42 3.20(10) '2 655' '3 665'
C6 H26 3.20(6) '2 655' '2 655'
H602 H26 3.20(8) '2 655' '4 554'
H101 H14 3.20(14) '2 655' '3 666'
H402 H45 3.21(14) '2 655' '3 665'
C46 H44 3.21(4) '2 655' '2 655'
C11 H13 3.22(11) '2 655' '2 655'
C23 H35 3.22(10) '2 655' .
C5 H13 3.23(11) '2 655' '4 654'
H402 H503 3.23(14) '2 655' '2 655'
C34 H32 3.23(3) '2 655' '2 655'
C36 H601 3.23(5) '2 655' '2 655'
C13 H15 3.23(8) '2 655' '2 655'
C32 H36 3.24(5) '2 655' '2 655'
H2 H24 3.24(11) '2 655' '1 665'
C44 H46 3.24(5) '2 655' '2 655'
C46 H34 3.25(7) '2 655' .
C7 C36 3.246(11) '2 655' '2 655'
C16 H14 3.25(4) '2 655' '2 655'
C7 H42 3.25(6) '2 655' '2 655'
C2 H503 3.25(6) '2 655' '2 655'
C21 H25 3.25(7) '2 655' '2 655'
H25 H42 3.25(10) '2 655' .
F1 H2 3.26(6) '2 755' '2 655'
C24 H26 3.26(6) '2 655' '2 655'
C14 H32 3.26(7) '2 655' '3 665'
C46 H42 3.27(4) '2 655' '2 655'
F1 H101 3.27(7) '2 755' '2 655'
C13 H701 3.27(6) '2 655' '4 554'
C33 H35 3.27(5) '2 655' '2 655'
C26 H24 3.27(8) '2 655' '2 655'
C41 H45 3.27(6) '2 655' '2 655'
C45 H43 3.28(6) '2 655' '2 655'
C33 H44 3.28(6) '2 655' '3 665'
C24 H22 3.28(6) '2 655' '2 655'
C12 H14 3.28(6) '2 655' '2 655'
C15 H13 3.28(10) '2 655' '2 655'
C21 H23 3.28(8) '2 655' '2 655'
C43 H45 3.28(4) '2 655' '2 655'
C11 H403 3.28(11) '2 655' '2 655'
C14 H12 3.28(6) '2 655' '2 655'
C32 H34 3.28(8) '2 655' '2 655'
C26 H22 3.28(7) '2 655' '2 655'
C25 H23 3.28(8) '2 655' '2 655'
C12 H16 3.28(7) '2 655' '2 655'
C31 H33 3.29(5) '2 655' '2 655'
C32 H102 3.29(7) '2 655' '2 655'
C46 H15 3.29(8) '2 655' '3 666'
C22 H502 3.29(10) '2 655' '2 655'
H702 H14 3.29(12) '2 655' '4 554'
C22 H26 3.29(5) '2 655' '2 655'
C1 H14 3.29(11) '2 655' '3 666'
C42 H33 3.29(4) '2 655' .
C41 H43 3.29(8) '2 655' '2 655'
C6 C16 3.293(10) '2 655' '2 655'
C35 H33 3.30(6) '2 655' '2 655'
Pd C5 3.298(12) '2 655' '2 655'
H403 H16 3.30(13) '2 655' '2 655'
C22 H24 3.30(4) '2 655' '2 655'
C31 H35 3.30(3) '2 655' '2 655'
C46 H101 3.30(8) '2 655' '2 655'
C14 H16 3.30(6) '2 655' '2 655'
C16 H12 3.31(5) '2 655' '2 655'
C36 H32 3.31(5) '2 655' '2 655'
C36 H34 3.31(7) '2 655' '2 655'
C23 H25 3.31(8) '2 655' '2 655'
C14 H101 3.31(8) '2 655' '3 665'
C25 H501 3.31(8) '2 655' '4 654'
Pd C7 3.313(7) '2 655' '2 655'
C42 H46 3.31(3) '2 655' '2 655'
Pd H403 3.32(8) '2 655' '2 655'
C6 C26 3.317(11) '2 655' '2 655'
C3 H101 3.32(3) '2 655' '2 655'
F2 H45 3.32(6) '2 755' '2 655'
H701 H33 3.32(10) '2 655' .
C43 H15 3.32(8) '2 655' '3 666'
C44 H42 3.32(5) '2 655' '2 655'
C11 H15 3.32(8) '2 655' '2 655'
C12 C26 3.323(11) '2 655' '2 655'
C6 H26 3.33(5) '2 655' '4 554'
H501 H25 3.33(11) '2 655' '4 654'
C34 H36 3.33(4) '2 655' '2 655'
S H13 3.33(12) '2 755' '4 654'
Pd C6 3.338(7) '2 655' '2 655'
H2 H46 3.34(8) '2 655' '2 655'
C34 H702 3.35(5) '2 655' '1 565'
S H2 3.35(6) '2 755' '2 655'
C23 H13 3.35(9) '2 655' '4 654'
H702 H34 3.35(10) '2 655' .
C42 H44 3.35(5) '2 655' '2 655'
C3 H35 3.36(6) '2 655' '2 755'
C14 H701 3.36(7) '2 655' '4 554'
F3 H44 3.36(10) '2 755' '4 655'
C24 H101 3.37(7) '2 655' '1 655'
C2 H23 3.37(10) '2 655' '1 665'
C14 H102 3.37(7) '2 655' '3 665'
O2 H13 3.37(12) '2 755' '4 654'
C4 H45 3.37(8) '2 655' '3 665'
C43 H25 3.37(8) '2 655' '1 565'
C45 H34 3.38(7) '2 655' .
H16 H25 3.38(11) '2 655' '4 554'
C11 C26 3.378(10) '2 655' '2 655'
H14 H33 3.38(10) '2 655' '3 665'
C2 H403 3.38(7) '2 655' '2 655'
C8 H24 3.38(5) '2 755' '1 665'
F3 H42 3.39(5) '2 755' '2 755'
C5 H22 3.39(7) '2 655' '2 655'
C31 H15 3.39(9) '2 655' '3 666'
C4 H502 3.40(9) '2 655' '2 655'
H402 H35 3.40(14) '2 655' '2 755'
C22 H13 3.40(7) '2 655' '4 654'
C31 C42 3.402(10) '2 655' '2 655'
C6 C31 3.406(10) '2 655' '2 655'
H15 H25 3.41(12) '2 655' '4 554'
P1 H503 3.41(7) '2 655' '2 655'
Pd C31 3.414(6) '2 655' '2 655'
H602 H14 3.42(11) '2 655' '4 554'
H24 H35 3.42(15) '2 655' .
H602 H15 3.42(9) '2 655' '4 554'
C1 H402 3.43(14) '2 655' '2 655'
H15 H26 3.43(10) '2 655' '4 554'
C15 H26 3.44(6) '2 655' '4 554'
H602 H602 3.44(8) '2 655' '4 554'
S H42 3.44(5) '2 755' '2 755'
H501 H13 3.44(15) '2 655' '4 654'
Pd H502 3.44(11) '2 655' '2 655'
C45 H403 3.44(10) '2 655' '3 666'
C5 H401 3.45(14) '2 655' '2 655'
F3 H25 3.45(8) '2 755' '1 665'
C24 H35 3.45(11) '2 655' .
C7 C42 3.449(10) '2 655' '2 655'
Pd C21 3.452(6) '2 655' '2 655'
C33 H14 3.46(8) '2 655' '3 666'
H32 H44 3.46(9) '2 655' '3 665'
C2 H22 3.46(6) '2 655' '2 655'
C41 H36 3.46(7) '2 655' '2 655'
H34 H46 3.46(9) '2 655' '1 565'
C7 C21 3.466(9) '2 655' '2 655'
C4 H2 3.47(6) '2 655' '2 655'
C22 H12 3.47(7) '2 655' '2 655'
S H102 3.48(6) '2 755' '1 655'
C41 H33 3.48(5) '2 655' .
C7 H33 3.48(7) '2 655' .
C42 H25 3.48(8) '2 655' '1 565'
C12 H501 3.48(8) '2 655' '4 654'
H15 H32 3.49(12) '2 655' '3 665'
O1 H502 3.49(9) '2 755' '2 655'
C26 H501 3.49(8) '2 655' '4 654'
Pd H503 3.49(6) '2 655' '2 655'
C43 H33 3.49(6) '2 655' .
H501 H26 3.50(9) '2 655' '4 654'
C43 H44 3.50(10) '2 655' 4
H602 H16 3.51(8) '2 655' '4 554'
F2 F3 3.507(13) '2 755' 4
H2 H503 3.51(8) '2 655' '2 655'
H33 H42 3.51(8) '2 655' '1 565'
C44 H43 3.51(11) '2 655' 4
H602 H16 3.52(8) '2 655' '2 655'
H503 H22 3.52(9) '2 655' '2 655'
Pd C22 3.526(8) '2 655' '2 655'
O3 H42 3.53(6) '2 755' '2 755'
C3 P1 3.530(7) '2 655' '2 655'
C6 H36 3.53(6) '2 655' '2 655'
Pd H702 3.53(4) '2 655' '2 655'
Pd C32 3.537(7) '2 655' '2 655'
C7 H14 3.54(12) '2 655' '4 554'
C22 H702 3.54(5) '2 655' '2 655'
Pd C11 3.545(6) '2 655' '2 655'
H701 H13 3.55(10) '2 655' '4 554'
Pd C41 3.550(6) '2 655' '2 655'
C8 H45 3.55(5) '2 755' '2 655'
C26 H15 3.55(8) '2 655' '4 554'
C13 H23 3.55(8) '2 655' '4 654'
C32 H15 3.55(9) '2 655' '3 666'
C1 P2 3.553(8) '2 655' '2 655'
C26 H16 3.56(6) '2 655' '4 554'
H24 H42 3.56(10) '2 655' .
H503 H13 3.56(13) '2 655' '4 654'
S H14 3.57(9) '2 755' '4 654'
C36 C42 3.568(12) '2 655' '2 655'
C3 H22 3.57(6) '2 655' '2 655'
C8 F2 3.571(14) '2 755' 4
H702 H42 3.57(8) '2 655' '2 655'
Pd H601 3.57(5) '2 655' '2 655'
H102 H403 3.57(10) '2 655' '2 655'
C42 H702 3.58(5) '2 655' '2 655'
C1 H24 3.58(10) '2 655' '1 665'
O3 H701 3.59(6) '2 755' '2 755'
O2 H502 3.59(10) '2 755' '2 655'
C2 H46 3.59(5) '2 655' '2 655'
C46 H702 3.59(5) '2 655' '2 655'
C8 H45 3.60(8) '2 755' '4 655'
C45 H401 3.60(16) '2 655' '3 666'
C15 C41 3.604(11) '2 655' '3 665'
P2 H15 3.61(9) '2 655' '3 666'
C31 H14 3.61(10) '2 655' '3 666'
H702 H22 3.61(10) '2 655' '2 655'
H34 H45 3.61(11) '2 655' '1 565'
H702 H36 3.61(7) '2 655' '2 655'
H401 H503 3.61(17) '2 655' '2 655'
C1 C23 3.617(14) '2 655' '1 665'
C32 H44 3.62(6) '2 655' '3 665'
C5 C12 3.621(15) '2 655' '4 654'
P2 H102 3.63(7) '2 655' '2 655'
H2 H23 3.63(12) '2 655' '1 665'
C44 H16 3.63(7) '2 655' '3 666'
C25 H15 3.63(8) '2 655' '4 554'
C16 H602 3.63(5) '2 655' '2 655'
F1 F2 3.631(12) '2 755' 4
C44 H33 3.64(8) '2 655' '3 666'
C26 H702 3.64(5) '2 655' '2 655'
P2 H602 3.64(5) '2 655' '2 655'
C26 H601 3.64(5) '2 655' '4 554'
C25 H12 3.65(6) '2 655' '2 655'
C35 H501 3.65(8) '2 655' 2
C25 H42 3.65(6) '2 655' .
F3 O1 3.654(13) '2 755' '2 755'
C12 H601 3.65(5) '2 655' '4 554'
F2 O2 3.655(12) '2 755' '2 755'
C12 H503 3.66(8) '2 655' '4 654'
P1 H701 3.66(5) '2 655' '2 655'
C14 H702 3.66(5) '2 655' '4 554'
C5 H35 3.66(9) '2 655' '2 755'
S H36 3.66(5) '2 755' '2 755'
O1 H14 3.67(11) '2 755' '4 654'
C43 H16 3.67(7) '2 655' '3 666'
F1 O3 3.668(11) '2 755' '2 755'
C2 H24 3.67(10) '2 655' '1 665'
C36 C41 3.674(10) '2 655' '2 655'
C1 C14 3.676(13) '2 655' '3 666'
C44 H401 3.68(14) '2 655' '3 666'
C23 C35 3.682(16) '2 655' .
C1 H35 3.69(4) '2 655' '2 755'
Pd C46 3.691(7) '2 655' '2 655'
C16 H13 3.69(10) '2 655' '2 655'
C44 H15 3.69(8) '2 655' '3 666'
O3 H402 3.69(12) '2 755' '1 655'
S H701 3.70(4) '2 755' '2 755'
C45 H15 3.70(8) '2 655' '3 666'
C32 H401 3.71(14) '2 655' '2 655'
O2 H35 3.71(11) '2 755' '2 755'
C6 C13 3.708(11) '2 655' '4 554'
C15 H403 3.71(9) '2 655' '2 655'
C43 H46 3.71(4) '2 655' '2 655'
C35 H32 3.71(3) '2 655' '2 655'
C46 H43 3.72(7) '2 655' '2 655'
C23 H26 3.72(5) '2 655' '2 655'
C16 C26 3.722(11) '2 655' '4 554'
C33 H43 3.72(9) '2 655' '3 665'
C5 H12 3.73(6) '2 655' '2 655'
C26 H23 3.73(7) '2 655' '2 655'
C21 H601 3.73(5) '2 655' '2 655'
C15 C42 3.734(13) '2 655' '3 665'
C11 H14 3.73(4) '2 655' '2 655'
C11 H26 3.73(5) '2 655' '4 554'
C32 H35 3.74(2) '2 655' '2 655'
C32 H601 3.74(4) '2 655' '2 655'
C36 H33 3.74(5) '2 655' '2 655'
C8 H46 3.74(4) '2 755' '2 655'
C22 H503 3.74(7) '2 655' '2 655'
O3 H13 3.74(11) '2 755' '4 654'
C13 H16 3.74(6) '2 655' '2 655'
C33 H36 3.74(4) '2 655' '2 655'
C21 H503 3.74(8) '2 655' '2 655'
C31 H702 3.75(4) '2 655' '2 655'
F1 H402 3.75(14) '2 755' '3 666'
C41 H44 3.75(3) '2 655' '2 655'
C41 H34 3.75(7) '2 655' .
C7 C14 3.753(12) '2 655' '4 554'
C22 H25 3.75(8) '2 655' '2 655'
C25 H22 3.75(7) '2 655' '2 655'
C6 C12 3.755(10) '2 655' '4 554'
C12 H15 3.76(8) '2 655' '2 655'
C15 C46 3.759(13) '2 655' '3 665'
C21 H24 3.76(5) '2 655' '2 655'
Pd H16 3.76(6) '2 655' '2 655'
S H401 3.76(15) '2 755' '1 655'
C13 H503 3.77(6) '2 655' '2 655'
C15 H12 3.77(6) '2 655' '2 655'
C24 C35 3.773(17) '2 655' .
C35 H23 3.78(8) '2 655' '1 565'
C15 C26 3.781(13) '2 655' '4 554'
C45 H42 3.78(4) '2 655' '2 655'
C42 H45 3.78(5) '2 655' '2 655'
C12 H403 3.79(11) '2 655' '2 655'
C8 H402 3.79(11) '2 755' '1 655'
C46 H33 3.79(6) '2 655' .
C1 C46 3.791(12) '2 655' '2 655'
P2 H101 3.79(8) '2 655' '2 655'
C6 C14 3.794(12) '2 655' '4 554'
C6 C36 3.794(11) '2 655' '2 655'
C24 H501 3.80(9) '2 655' '4 654'
C31 H34 3.80(7) '2 655' '2 655'
C13 H601 3.80(5) '2 655' '4 554'
C7 C46 3.803(10) '2 655' '2 655'
C1 C5 3.804(16) '2 655' '2 655'
P1 H403 3.80(11) '2 655' '2 655'
C14 H23 3.81(7) '2 655' '4 654'
C14 C32 3.807(11) '2 655' '3 665'
Pd H402 3.81(12) '2 655' '2 655'
C25 H43 3.81(10) '2 655' .
C5 P1 3.820(11) '2 655' '2 655'
C7 C13 3.827(11) '2 655' '4 554'
C32 H702 3.84(4) '2 655' '1 565'
C6 C11 3.837(9) '2 655' '4 554'
S H23 3.84(9) '2 755' '2 655'
C35 H24 3.85(11) '2 655' '1 565'
C41 H101 3.85(8) '2 655' '2 655'
C5 C22 3.850(15) '2 655' '2 655'
S H22 3.85(8) '2 755' '2 655'
S H32 3.85(6) '2 755' '1 655'
C44 H33 3.85(6) '2 655' .
C5 C13 3.854(16) '2 655' '4 654'
S H24 3.85(5) '2 755' '1 665'
C15 H32 3.86(8) '2 655' '3 665'
C34 H43 3.86(9) '2 655' '3 665'
C13 H501 3.87(9) '2 655' '4 654'
C35 H2 3.87(6) '2 655' 2
F2 H403 3.87(12) '2 755' '1 655'
C44 H44 3.88(10) '2 655' 4
C8 H2 3.88(6) '2 755' '2 655'
C43 C44 3.882(14) '2 655' 4
C6 C15 3.883(12) '2 655' '4 554'
C24 H42 3.88(6) '2 655' .
C44 H403 3.89(11) '2 655' '3 666'
C8 H401 3.89(15) '2 755' '1 655'
C21 H502 3.89(11) '2 655' '2 655'
F2 H44 3.89(9) '2 755' '4 655'
C4 H35 3.89(6) '2 655' '2 755'
C23 H102 3.89(7) '2 655' '1 655'
C4 H32 3.90(5) '2 655' '2 655'
C25 H16 3.90(6) '2 655' '4 554'
C15 H101 3.90(7) '2 655' '3 665'
C2 C35 3.906(12) '2 655' '2 755'
C1 H403 3.91(6) '2 655' '2 655'
C16 H25 3.91(9) '2 655' '4 554'
C5 C12 3.914(14) '2 655' '2 655'
C6 H602 3.91(6) '2 655' '4 554'
F3 H402 3.92(13) '2 755' '3 666'
C36 H24 3.92(11) '2 655' '1 565'
C4 H16 3.92(7) '2 655' '2 655'
C11 H601 3.92(4) '2 655' '4 554'
C13 H101 3.92(8) '2 655' '3 665'
C4 C11 3.927(13) '2 655' '2 655'
C32 H16 3.93(6) '2 655' '2 655'
C4 H44 3.93(9) '2 655' '3 665'
C3 C11 3.930(9) '2 655' '2 655'
C33 H701 3.93(7) '2 655' '1 565'
C7 C33 3.933(11) '2 655' .
O1 H401 3.93(15) '2 755' '1 655'
C6 C16 3.935(10) '2 655' '4 554'
C31 H102 3.94(7) '2 655' '2 655'
C1 C32 3.941(11) '2 655' '2 655'
C32 C41 3.942(10) '2 655' '2 655'
C1 H502 3.94(10) '2 655' '2 655'
C15 H25 3.95(9) '2 655' '4 554'
C8 H44 3.95(9) '2 755' '4 655'
C15 H702 3.95(5) '2 655' '4 554'
C35 H42 3.95(6) '2 655' '2 655'
C6 C22 3.955(11) '2 655' '2 655'
F2 H34 3.96(8) '2 755' .
C5 C11 3.957(13) '2 655' '2 655'
P1 H502 3.96(11) '2 655' '2 655'
F1 H403 3.96(10) '2 755' '3 666'
O3 H45 3.96(8) '2 755' '4 655'
O2 H14 3.96(11) '2 755' '4 654'
C24 H2 3.96(6) '2 655' '1 655'
O1 H46 3.96(5) '2 755' '2 655'
C4 C45 3.963(15) '2 655' '3 665'
C6 H14 3.96(11) '2 655' '4 554'
C22 H35 3.97(11) '2 655' .
C4 C16 3.967(14) '2 655' '2 655'
C15 C43 3.971(14) '2 655' '3 665'
C36 H15 3.97(9) '2 655' '3 666'
C44 H34 3.97(8) '2 655' .
S H33 3.98(7) '2 755' '1 655'
C22 H2 3.98(6) '2 655' '2 655'
C33 C44 3.983(12) '2 655' '3 665'
F2 H46 3.98(5) '2 755' '2 655'
C16 H401 3.99(15) '2 655' '2 655'
C36 H501 3.99(7) '2 655' 2
C11 C22 3.988(10) '2 655' '2 655'
C45 H33 3.99(6) '2 655' .
O1 H101 3.99(8) '2 755' '1 655'
O1 H402 4.00(13) '2 755' '1 655'
C45 H402 4.00(12) '2 655' '3 666'
C1 C24 4.001(14) '2 655' '1 665'
C12 H701 4.00(6) '2 655' '4 554'
C15 C45 4.006(14) '2 655' '3 665'
C8 H43 4.01(7) '2 755' '2 755'
C31 H16 4.01(6) '2 655' '2 655'
C24 C36 4.013(15) '2 655' .
C44 C44 4.017(15) '2 655' 4
C4 P1 4.024(12) '2 655' '2 655'
C4 H101 4.03(2) '2 655' '2 655'
C8 H42 4.03(5) '2 755' '2 755'
C24 H36 4.03(6) '2 655' .
C25 H503 4.03(7) '2 655' '4 654'
C13 C23 4.030(14) '2 655' '4 654'
C24 H503 4.03(6) '2 655' '4 654'
C22 H34 4.03(10) '2 655' .
C43 H43 4.03(10) '2 655' 4
C15 H46 4.03(5) '2 655' '3 665'
C16 H503 4.04(7) '2 655' '2 655'
C6 C12 4.042(10) '2 655' '2 655'
P1 C23 4.048(11) '2 655' '2 655'
C25 C42 4.050(13) '2 655' .
C2 C23 4.061(14) '2 655' '1 665'
Pd C16 4.062(8) '2 655' '2 655'
P2 C45 4.063(8) '2 655' '2 655'
P1 C15 4.066(9) '2 655' '2 655'
C34 C46 4.069(13) '2 655' '1 565'
C7 C26 4.073(11) '2 655' '2 655'
S H44 4.08(7) '2 755' '4 655'
P2 C33 4.077(9) '2 655' '2 655'
P1 C25 4.079(9) '2 655' '2 655'
C1 C41 4.080(10) '2 655' '2 655'
C7 C32 4.083(10) '2 655' '2 655'
P2 H14 4.08(11) '2 655' '3 666'
C2 P1 4.083(8) '2 655' '2 655'
S H502 4.09(9) '2 755' '2 655'
C15 C44 4.087(14) '2 655' '3 665'
P1 C13 4.095(8) '2 655' '2 655'
C12 C22 4.097(11) '2 655' '2 655'
P2 C35 4.100(10) '2 655' '2 655'
P2 C43 4.102(8) '2 655' '2 655'
C5 C25 4.116(17) '2 655' '4 654'
P1 H602 4.12(6) '2 655' '4 554'
C23 C34 4.117(15) '2 655' .
C15 C32 4.123(11) '2 655' '3 665'
C7 C22 4.124(11) '2 655' '2 655'
C16 C44 4.127(13) '2 655' '3 665'
C31 C46 4.132(10) '2 655' '2 655'
P2 H22 4.13(7) '2 655' '2 655'
P1 C31 4.135(7) '2 655' '2 655'
C5 C21 4.141(13) '2 655' '2 655'
S H402 4.14(12) '2 755' '1 655'
C15 C25 4.159(14) '2 655' '4 554'
Pd H501 4.16(7) '2 655' '2 655'
P1 H401 4.17(15) '2 655' '2 655'
C16 C21 4.178(10) '2 655' '2 655'
Pd H701 4.18(4) '2 655' '2 655'
C16 C43 4.189(13) '2 655' '3 665'
C2 P2 4.194(7) '2 655' '2 655'
C43 C43 4.195(14) '2 655' 4
C7 C15 4.198(12) '2 655' '4 554'
C33 C41 4.199(11) '2 655' '1 565'
Pd H602 4.20(5) '2 655' '2 655'
C25 C43 4.204(14) '2 655' .
C22 C34 4.209(13) '2 655' .
C15 C31 4.209(11) '2 655' '3 665'
C33 C42 4.210(12) '2 655' '1 565'
C22 C35 4.215(14) '2 655' .
C3 C22 4.216(11) '2 655' '2 655'
C5 C26 4.220(15) '2 655' '4 654'
C2 C24 4.220(15) '2 655' '1 665'
C7 C11 4.223(9) '2 655' '2 655'
C3 C35 4.224(12) '2 655' '2 755'
C34 C45 4.230(14) '2 655' '1 565'
C6 C41 4.233(9) '2 655' '2 655'
C21 P2 4.236(7) '2 655' '2 655'
C33 C43 4.236(12) '2 655' '3 665'
C16 C25 4.255(13) '2 655' '4 554'
C14 C41 4.257(13) '2 655' '3 665'
P2 H16 4.26(6) '2 655' '2 655'
C13 C22 4.263(12) '2 655' '4 654'
P2 H33 4.28(6) '2 655' .
C5 C35 4.281(16) '2 655' '2 755'
C16 C45 4.291(13) '2 655' '3 665'
C7 C34 4.301(12) '2 655' .
C6 C32 4.302(10) '2 655' '2 655'
C4 C44 4.303(15) '2 655' '3 665'
C1 C31 4.303(10) '2 655' '2 655'
C33 C46 4.308(12) '2 655' '1 565'
C14 C31 4.312(11) '2 655' '3 665'
C6 C26 4.313(10) '2 655' '4 554'
C14 C46 4.332(14) '2 655' '3 665'
C2 C22 4.333(12) '2 655' '2 655'
P1 H26 4.33(5) '2 655' '4 554'
C34 C41 4.342(12) '2 655' '1 565'
C32 C44 4.349(11) '2 655' '3 665'
C1 C13 4.351(13) '2 655' '3 666'
C14 C33 4.356(12) '2 655' '3 665'
C23 C36 4.357(14) '2 655' .
C33 C43 4.359(13) '2 655' '1 565'
C25 C36 4.367(14) '2 655' .
C12 C25 4.374(13) '2 655' '2 655'
C7 C12 4.376(10) '2 655' '4 554'
C3 C21 4.378(10) '2 655' '2 655'
C25 C35 4.379(16) '2 655' .
C3 C12 4.386(11) '2 655' '2 655'
C5 C24 4.388(19) '2 655' '4 654'
C15 P2 4.389(9) '2 655' '3 665'
C16 C42 4.390(11) '2 655' '3 665'
C1 C15 4.394(13) '2 655' '3 666'
Pd H14 4.44(10) '2 655' '3 666'
C1 P1 4.458(9) '2 655' '2 655'
Pd C12 4.520(7) '2 655' '2 655'
C3 P2 4.527(7) '2 655' '2 655'
C22 P2 4.543(8) '2 655' '2 655'
P1 C24 4.567(10) '2 655' '2 655'
P1 C14 4.582(8) '2 655' '2 655'
P2 C44 4.583(8) '2 655' '2 655'
C14 P2 4.583(10) '2 655' '3 665'
P2 C34 4.615(10) '2 655' '2 655'
C11 P2 4.616(6) '2 655' '2 655'
P1 C32 4.620(7) '2 655' '2 655'
P1 C41 4.644(6) '2 655' '2 655'
Pd C36 4.699(8) '2 655' '2 655'
Pd C26 4.751(8) '2 655' '2 655'
Pd C33 4.847(9) '2 655' '2 655'
Pd C42 4.871(7) '2 655' '2 655'
Pd C23 4.873(11) '2 655' '2 655'

loop_
_geom_torsion_atom_site_label_1
_geom_torsion_atom_site_label_2
_geom_torsion_atom_site_label_3
_geom_torsion_atom_site_label_4
_geom_torsion_site_symmetry_1
_geom_torsion_site_symmetry_2
_geom_torsion_site_symmetry_3
_geom_torsion_site_symmetry_4
_geom_torsion
C2 Pd C1 C2 '2 655' '2 655' '2 655' '2 655' .0(5)
C2 Pd C1 H101 '2 655' '2 655' '2 655' '2 655' -107(6)
C2 Pd C1 H102 '2 655' '2 655' '2 655' '2 655' 120(4)
C3 Pd C1 C2 '2 655' '2 655' '2 655' '2 655' -29.3(5)
C3 Pd C1 H101 '2 655' '2 655' '2 655' '2 655' -136(6)
C3 Pd C1 H102 '2 655' '2 655' '2 655' '2 655' 90(4)
P1 Pd C1 C2 '2 655' '2 655' '2 655' '2 655' -26.8(15)
P1 Pd C1 H101 '2 655' '2 655' '2 655' '2 655' -133(6)
P1 Pd C1 H102 '2 655' '2 655' '2 655' '2 655' 93(5)
P2 Pd C1 C2 '2 655' '2 655' '2 655' '2 655' 159.6(5)
P2 Pd C1 H101 '2 655' '2 655' '2 655' '2 655' 53(6)
P2 Pd C1 H102 '2 655' '2 655' '2 655' '2 655' -81(4)
C1 Pd C2 C1 '2 655' '2 655' '2 655' '2 655' -.0(5)
C1 Pd C2 C3 '2 655' '2 655' '2 655' '2 655' -131.2(7)
C1 Pd C2 H2 '2 655' '2 655' '2 655' '2 655' 110(4)
C3 Pd C2 C1 '2 655' '2 655' '2 655' '2 655' 131.2(7)
C3 Pd C2 C3 '2 655' '2 655' '2 655' '2 655' .0(4)
C3 Pd C2 H2 '2 655' '2 655' '2 655' '2 655' -118(4)
P1 Pd C2 C1 '2 655' '2 655' '2 655' '2 655' 173.5(4)
P1 Pd C2 C3 '2 655' '2 655' '2 655' '2 655' 42.3(6)
P1 Pd C2 H2 '2 655' '2 655' '2 655' '2 655' -76(4)
P2 Pd C2 C1 '2 655' '2 655' '2 655' '2 655' -31.3(7)
P2 Pd C2 C3 '2 655' '2 655' '2 655' '2 655' -162.5(3)
P2 Pd C2 H2 '2 655' '2 655' '2 655' '2 655' 79(4)
C1 Pd C3 C2 '2 655' '2 655' '2 655' '2 655' 30.2(5)
C1 Pd C3 C4 '2 655' '2 655' '2 655' '2 655' -91.3(6)
C1 Pd C3 C5 '2 655' '2 655' '2 655' '2 655' 139.7(8)
C2 Pd C3 C2 '2 655' '2 655' '2 655' '2 655' -.0(6)
C2 Pd C3 C4 '2 655' '2 655' '2 655' '2 655' -121.4(8)
C2 Pd C3 C5 '2 655' '2 655' '2 655' '2 655' 109.6(9)
P1 Pd C3 C2 '2 655' '2 655' '2 655' '2 655' -149.4(5)
P1 Pd C3 C4 '2 655' '2 655' '2 655' '2 655' 89.2(6)
P1 Pd C3 C5 '2 655' '2 655' '2 655' '2 655' -39.8(8)
P2 Pd C3 C2 '2 655' '2 655' '2 655' '2 655' 79.3(11)
P2 Pd C3 C4 '2 655' '2 655' '2 655' '2 655' -42.1(13)
P2 Pd C3 C5 '2 655' '2 655' '2 655' '2 655' -171.1(8)
C1 Pd P1 C6 '2 655' '2 655' '2 655' '2 655' -162.8(13)
C1 Pd P1 C11 '2 655' '2 655' '2 655' '2 655' -44.9(13)
C1 Pd P1 C21 '2 655' '2 655' '2 655' '2 655' 82.5(13)
C2 Pd P1 C6 '2 655' '2 655' '2 655' '2 655' 175.1(4)
C2 Pd P1 C11 '2 655' '2 655' '2 655' '2 655' -66.9(4)
C2 Pd P1 C21 '2 655' '2 655' '2 655' '2 655' 60.5(4)
C3 Pd P1 C6 '2 655' '2 655' '2 655' '2 655' -160.4(3)
C3 Pd P1 C11 '2 655' '2 655' '2 655' '2 655' -42.5(3)
C3 Pd P1 C21 '2 655' '2 655' '2 655' '2 655' 84.9(3)
P2 Pd P1 C6 '2 655' '2 655' '2 655' '2 655' 11.0(2)
P2 Pd P1 C11 '2 655' '2 655' '2 655' '2 655' 128.9(2)
P2 Pd P1 C21 '2 655' '2 655' '2 655' '2 655' -103.7(2)
C1 Pd P2 C7 '2 655' '2 655' '2 655' '2 655' -166.8(3)
C1 Pd P2 C31 '2 655' '2 655' '2 655' '2 655' 80.0(3)
C1 Pd P2 C41 '2 655' '2 655' '2 655' '2 655' -50.4(4)
C2 Pd P2 C7 '2 655' '2 655' '2 655' '2 655' -147.4(4)
C2 Pd P2 C31 '2 655' '2 655' '2 655' '2 655' 99.3(4)
C2 Pd P2 C41 '2 655' '2 655' '2 655' '2 655' -31.0(5)
C3 Pd P2 C7 '2 655' '2 655' '2 655' '2 655' 146.9(10)
C3 Pd P2 C31 '2 655' '2 655' '2 655' '2 655' 33.7(10)
C3 Pd P2 C41 '2 655' '2 655' '2 655' '2 655' -96.7(10)
P1 Pd P2 C7 '2 655' '2 655' '2 655' '2 655' 14.4(2)
P1 Pd P2 C31 '2 655' '2 655' '2 655' '2 655' -98.8(2)
P1 Pd P2 C41 '2 655' '2 655' '2 655' '2 655' 130.8(3)
Pd C1 C2 Pd '2 655' '2 655' '2 655' '2 655' .000(18)
Pd C1 C2 C3 '2 655' '2 655' '2 655' '2 655' 57.9(7)
Pd C1 C2 H2 '2 655' '2 655' '2 655' '2 655' -102(4)
H101 C1 C2 Pd '2 655' '2 655' '2 655' '2 655' 118(5)
H101 C1 C2 C3 '2 655' '2 655' '2 655' '2 655' 176(5)
H101 C1 C2 H2 '2 655' '2 655' '2 655' '2 655' 16(7)
H102 C1 C2 Pd '2 655' '2 655' '2 655' '2 655' -82(4)
H102 C1 C2 C3 '2 655' '2 655' '2 655' '2 655' -24(5)
H102 C1 C2 H2 '2 655' '2 655' '2 655' '2 655' 176(6)
Pd C2 C3 Pd '2 655' '2 655' '2 655' '2 655' .000(18)
Pd C2 C3 C4 '2 655' '2 655' '2 655' '2 655' 89.1(8)
Pd C2 C3 C5 '2 655' '2 655' '2 655' '2 655' -115.5(7)
C1 C2 C3 Pd '2 655' '2 655' '2 655' '2 655' -56.4(7)
C1 C2 C3 C4 '2 655' '2 655' '2 655' '2 655' 32.7(12)
C1 C2 C3 C5 '2 655' '2 655' '2 655' '2 655' -171.9(8)
H2 C2 C3 Pd '2 655' '2 655' '2 655' '2 655' 102(4)
H2 C2 C3 C4 '2 655' '2 655' '2 655' '2 655' -169(4)
H2 C2 C3 C5 '2 655' '2 655' '2 655' '2 655' -14(4)
Pd C3 C4 H401 '2 655' '2 655' '2 655' '2 655' 33(9)
Pd C3 C4 H402 '2 655' '2 655' '2 655' '2 655' 148(8)
Pd C3 C4 H403 '2 655' '2 655' '2 655' '2 655' -87(7)
C2 C3 C4 H401 '2 655' '2 655' '2 655' '2 655' -38(9)
C2 C3 C4 H402 '2 655' '2 655' '2 655' '2 655' 77(9)
C2 C3 C4 H403 '2 655' '2 655' '2 655' '2 655' -158(7)
C5 C3 C4 H401 '2 655' '2 655' '2 655' '2 655' 166(9)
C5 C3 C4 H402 '2 655' '2 655' '2 655' '2 655' -79(9)
C5 C3 C4 H403 '2 655' '2 655' '2 655' '2 655' 46(7)
Pd C3 C5 H501 '2 655' '2 655' '2 655' '2 655' -172(5)
Pd C3 C5 H502 '2 655' '2 655' '2 655' '2 655' -58(7)
Pd C3 C5 H503 '2 655' '2 655' '2 655' '2 655' 67(5)
C2 C3 C5 H501 '2 655' '2 655' '2 655' '2 655' -92(5)
C2 C3 C5 H502 '2 655' '2 655' '2 655' '2 655' 23(7)
C2 C3 C5 H503 '2 655' '2 655' '2 655' '2 655' 147(5)
C4 C3 C5 H501 '2 655' '2 655' '2 655' '2 655' 66(5)
C4 C3 C5 H502 '2 655' '2 655' '2 655' '2 655' -180(6)
C4 C3 C5 H503 '2 655' '2 655' '2 655' '2 655' -56(5)
Pd P1 C6 C7 '2 655' '2 655' '2 655' '2 655' -40.1(5)
Pd P1 C6 H601 '2 655' '2 655' '2 655' '2 655' 76(3)
Pd P1 C6 H602 '2 655' '2 655' '2 655' '2 655' -161(3)
C11 P1 C6 C7 '2 655' '2 655' '2 655' '2 655' -167.2(5)
C11 P1 C6 H601 '2 655' '2 655' '2 655' '2 655' -52(3)
C11 P1 C6 H602 '2 655' '2 655' '2 655' '2 655' 72(3)
C21 P1 C6 C7 '2 655' '2 655' '2 655' '2 655' 81.2(5)
C21 P1 C6 H601 '2 655' '2 655' '2 655' '2 655' -163(3)
C21 P1 C6 H602 '2 655' '2 655' '2 655' '2 655' -39(3)
Pd P1 C11 C12 '2 655' '2 655' '2 655' '2 655' 110.5(6)
Pd P1 C11 C16 '2 655' '2 655' '2 655' '2 655' -65.3(6)
C6 P1 C11 C12 '2 655' '2 655' '2 655' '2 655' -130.3(6)
C6 P1 C11 C16 '2 655' '2 655' '2 655' '2 655' 54.0(6)
C21 P1 C11 C12 '2 655' '2 655' '2 655' '2 655' -20.5(6)
C21 P1 C11 C16 '2 655' '2 655' '2 655' '2 655' 163.7(6)
Pd P1 C21 C22 '2 655' '2 655' '2 655' '2 655' -7.5(6)
Pd P1 C21 C26 '2 655' '2 655' '2 655' '2 655' 170.4(5)
C6 P1 C21 C22 '2 655' '2 655' '2 655' '2 655' -123.9(6)
C6 P1 C21 C26 '2 655' '2 655' '2 655' '2 655' 54.0(7)
C11 P1 C21 C22 '2 655' '2 655' '2 655' '2 655' 126.1(6)
C11 P1 C21 C26 '2 655' '2 655' '2 655' '2 655' -56.0(7)
P1 C6 C7 P2 '2 655' '2 655' '2 655' '2 655' 53.8(5)
P1 C6 C7 H701 '2 655' '2 655' '2 655' '2 655' 173(5)
P1 C6 C7 H702 '2 655' '2 655' '2 655' '2 655' -65(3)
H601 C6 C7 P2 '2 655' '2 655' '2 655' '2 655' -64(3)
H601 C6 C7 H701 '2 655' '2 655' '2 655' '2 655' 55(5)
H601 C6 C7 H702 '2 655' '2 655' '2 655' '2 655' 178(4)
H602 C6 C7 P2 '2 655' '2 655' '2 655' '2 655' 172(3)
H602 C6 C7 H701 '2 655' '2 655' '2 655' '2 655' -69(6)
H602 C6 C7 H702 '2 655' '2 655' '2 655' '2 655' 54(5)
C6 C7 P2 Pd '2 655' '2 655' '2 655' '2 655' -43.4(5)
C6 C7 P2 C31 '2 655' '2 655' '2 655' '2 655' 74.7(5)
C6 C7 P2 C41 '2 655' '2 655' '2 655' '2 655' -169.4(5)
H701 C7 P2 Pd '2 655' '2 655' '2 655' '2 655' -167(4)
H701 C7 P2 C31 '2 655' '2 655' '2 655' '2 655' -48(4)
H701 C7 P2 C41 '2 655' '2 655' '2 655' '2 655' 67(4)
H702 C7 P2 Pd '2 655' '2 655' '2 655' '2 655' 75(3)
H702 C7 P2 C31 '2 655' '2 655' '2 655' '2 655' -167(3)
H702 C7 P2 C41 '2 655' '2 655' '2 655' '2 655' -51(3)
P1 C11 C12 C13 '2 655' '2 655' '2 655' '2 655' -179.5(6)
P1 C11 C12 H12 '2 655' '2 655' '2 655' '2 655' 2(4)
C16 C11 C12 C13 '2 655' '2 655' '2 655' '2 655' -3.6(11)
C16 C11 C12 H12 '2 655' '2 655' '2 655' '2 655' 178(4)
P1 C11 C16 C15 '2 655' '2 655' '2 655' '2 655' -179.7(6)
P1 C11 C16 H16 '2 655' '2 655' '2 655' '2 655' 1(4)
C12 C11 C16 C15 '2 655' '2 655' '2 655' '2 655' 4.4(11)
C12 C11 C16 H16 '2 655' '2 655' '2 655' '2 655' -175(4)
C11 C12 C13 C14 '2 655' '2 655' '2 655' '2 655' 2.4(13)
C11 C12 C13 H13 '2 655' '2 655' '2 655' '2 655' 161(7)
H12 C12 C13 C14 '2 655' '2 655' '2 655' '2 655' -179(4)
H12 C12 C13 H13 '2 655' '2 655' '2 655' '2 655' -21(8)
C12 C13 C14 C15 '2 655' '2 655' '2 655' '2 655' -1.9(15)
C12 C13 C14 H14 '2 655' '2 655' '2 655' '2 655' -160(8)
H13 C13 C14 C15 '2 655' '2 655' '2 655' '2 655' -157(8)
H13 C13 C14 H14 '2 655' '2 655' '2 655' '2 655' 45(11)
C13 C14 C15 C16 '2 655' '2 655' '2 655' '2 655' 2.5(15)
C13 C14 C15 H15 '2 655' '2 655' '2 655' '2 655' -172(5)
H14 C14 C15 C16 '2 655' '2 655' '2 655' '2 655' 162(7)
H14 C14 C15 H15 '2 655' '2 655' '2 655' '2 655' -13(9)
C14 C15 C16 C11 '2 655' '2 655' '2 655' '2 655' -3.8(13)
C14 C15 C16 H16 '2 655' '2 655' '2 655' '2 655' 175(4)
H15 C15 C16 C11 '2 655' '2 655' '2 655' '2 655' 170(6)
H15 C15 C16 H16 '2 655' '2 655' '2 655' '2 655' -11(7)
P1 C21 C22 C23 '2 655' '2 655' '2 655' '2 655' 178.5(7)
P1 C21 C22 H22 '2 655' '2 655' '2 655' '2 655' 4(5)
C26 C21 C22 C23 '2 655' '2 655' '2 655' '2 655' .6(12)
C26 C21 C22 H22 '2 655' '2 655' '2 655' '2 655' -173(5)
P1 C21 C26 C25 '2 655' '2 655' '2 655' '2 655' -178.7(7)
P1 C21 C26 H26 '2 655' '2 655' '2 655' '2 655' 13(4)
C22 C21 C26 C25 '2 655' '2 655' '2 655' '2 655' -.8(12)
C22 C21 C26 H26 '2 655' '2 655' '2 655' '2 655' -169(4)
C21 C22 C23 C24 '2 655' '2 655' '2 655' '2 655' -.4(15)
C21 C22 C23 H23 '2 655' '2 655' '2 655' '2 655' 176(5)
H22 C22 C23 C24 '2 655' '2 655' '2 655' '2 655' 174(5)
H22 C22 C23 H23 '2 655' '2 655' '2 655' '2 655' -10(7)
C22 C23 C24 C25 '2 655' '2 655' '2 655' '2 655' .4(18)
C22 C23 C24 H24 '2 655' '2 655' '2 655' '2 655' -178(7)
H23 C23 C24 C25 '2 655' '2 655' '2 655' '2 655' -175(6)
H23 C23 C24 H24 '2 655' '2 655' '2 655' '2 655' 6(9)
C23 C24 C25 C26 '2 655' '2 655' '2 655' '2 655' -.6(17)
C23 C24 C25 H25 '2 655' '2 655' '2 655' '2 655' 178(6)
H24 C24 C25 C26 '2 655' '2 655' '2 655' '2 655' 178(7)
H24 C24 C25 H25 '2 655' '2 655' '2 655' '2 655' -4(9)
C24 C25 C26 C21 '2 655' '2 655' '2 655' '2 655' .8(15)
C24 C25 C26 H26 '2 655' '2 655' '2 655' '2 655' 169(3)
H25 C25 C26 C21 '2 655' '2 655' '2 655' '2 655' -178(5)
H25 C25 C26 H26 '2 655' '2 655' '2 655' '2 655' -9(6)
Pd P2 C31 C32 '2 655' '2 655' '2 655' '2 655' -25.8(6)
Pd P2 C31 C36 '2 655' '2 655' '2 655' '2 655' 152.7(6)
C7 P2 C31 C32 '2 655' '2 655' '2 655' '2 655' -140.2(5)
C7 P2 C31 C36 '2 655' '2 655' '2 655' '2 655' 38.3(7)
C41 P2 C31 C32 '2 655' '2 655' '2 655' '2 655' 108.7(5)
C41 P2 C31 C36 '2 655' '2 655' '2 655' '2 655' -72.9(7)
Pd P2 C41 C42 '2 655' '2 655' '2 655' '2 655' 175.1(5)
Pd P2 C41 C46 '2 655' '2 655' '2 655' '2 655' -8.5(7)
C7 P2 C41 C42 '2 655' '2 655' '2 655' '2 655' -67.2(7)
C7 P2 C41 C46 '2 655' '2 655' '2 655' '2 655' 109.1(7)
C31 P2 C41 C42 '2 655' '2 655' '2 655' '2 655' 44.3(7)
C31 P2 C41 C46 '2 655' '2 655' '2 655' '2 655' -139.4(6)
P2 C31 C32 C33 '2 655' '2 655' '2 655' '2 655' 178.6(6)
P2 C31 C32 H32 '2 655' '2 655' '2 655' '2 655' -17(5)
C36 C31 C32 C33 '2 655' '2 655' '2 655' '2 655' .1(10)
C36 C31 C32 H32 '2 655' '2 655' '2 655' '2 655' 164(5)
P2 C31 C36 C35 '2 655' '2 655' '2 655' '2 655' -176.6(8)
P2 C31 C36 H36 '2 655' '2 655' '2 655' '2 655' 0(4)
C32 C31 C36 C35 '2 655' '2 655' '2 655' '2 655' 1.9(12)
C32 C31 C36 H36 '2 655' '2 655' '2 655' '2 655' 178(4)
C31 C32 C33 C34 '2 655' '2 655' '2 655' '2 655' -1.1(12)
C31 C32 C33 H33 '2 655' '2 655' '2 655' '2 655' 171(5)
H32 C32 C33 C34 '2 655' '2 655' '2 655' '2 655' -167(5)
H32 C32 C33 H33 '2 655' '2 655' '2 655' '2 655' 5(7)
C32 C33 C34 C35 '2 655' '2 655' '2 655' '2 655' .3(15)
C32 C33 C34 H34 '2 655' '2 655' '2 655' '2 655' -179(6)
H33 C33 C34 C35 '2 655' '2 655' '2 655' '2 655' -172(6)
H33 C33 C34 H34 '2 655' '2 655' '2 655' '2 655' 9(8)
C33 C34 C35 C36 '2 655' '2 655' '2 655' '2 655' 1.7(17)
C33 C34 C35 H35 '2 655' '2 655' '2 655' '2 655' 177(7)
H34 C34 C35 C36 '2 655' '2 655' '2 655' '2 655' -179(7)
H34 C34 C35 H35 '2 655' '2 655' '2 655' '2 655' -3(*)
C34 C35 C36 C31 '2 655' '2 655' '2 655' '2 655' -2.8(16)
C34 C35 C36 H36 '2 655' '2 655' '2 655' '2 655' -178(5)
H35 C35 C36 C31 '2 655' '2 655' '2 655' '2 655' -179(7)
H35 C35 C36 H36 '2 655' '2 655' '2 655' '2 655' 6(9)
P2 C41 C42 C43 '2 655' '2 655' '2 655' '2 655' 177.8(7)
P2 C41 C42 H42 '2 655' '2 655' '2 655' '2 655' 2(5)
C46 C41 C42 C43 '2 655' '2 655' '2 655' '2 655' 1.4(12)
C46 C41 C42 H42 '2 655' '2 655' '2 655' '2 655' -175(5)
P2 C41 C46 C45 '2 655' '2 655' '2 655' '2 655' -178.5(7)
P2 C41 C46 H46 '2 655' '2 655' '2 655' '2 655' 13(4)
C42 C41 C46 C45 '2 655' '2 655' '2 655' '2 655' -2.0(13)
C42 C41 C46 H46 '2 655' '2 655' '2 655' '2 655' -170(4)
C41 C42 C43 C44 '2 655' '2 655' '2 655' '2 655' .6(14)
C41 C42 C43 H43 '2 655' '2 655' '2 655' '2 655' 180(7)
H42 C42 C43 C44 '2 655' '2 655' '2 655' '2 655' 176(5)
H42 C42 C43 H43 '2 655' '2 655' '2 655' '2 655' -4(9)
C42 C43 C44 C45 '2 655' '2 655' '2 655' '2 655' -2.0(16)
C42 C43 C44 H44 '2 655' '2 655' '2 655' '2 655' 178(7)
H43 C43 C44 C45 '2 655' '2 655' '2 655' '2 655' 179(7)
H43 C43 C44 H44 '2 655' '2 655' '2 655' '2 655' -2(10)
C43 C44 C45 C46 '2 655' '2 655' '2 655' '2 655' 1.3(16)
C43 C44 C45 H45 '2 655' '2 655' '2 655' '2 655' 175(6)
H44 C44 C45 C46 '2 655' '2 655' '2 655' '2 655' -178(6)
H44 C44 C45 H45 '2 655' '2 655' '2 655' '2 655' -4(9)
C44 C45 C46 C41 '2 655' '2 655' '2 655' '2 655' .7(15)
C44 C45 C46 H46 '2 655' '2 655' '2 655' '2 655' 170(4)
H45 C45 C46 C41 '2 655' '2 655' '2 655' '2 655' -174(6)
H45 C45 C46 H46 '2 655' '2 655' '2 655' '2 655' -4(7)
F1 C8 S O1 '2 755' '2 755' '2 755' '2 755' -63.4(10)
F1 C8 S O2 '2 755' '2 755' '2 755' '2 755' 54.8(9)
F1 C8 S O3 '2 755' '2 755' '2 755' '2 755' 179.4(8)
F2 C8 S O1 '2 755' '2 755' '2 755' '2 755' 59.1(10)
F2 C8 S O2 '2 755' '2 755' '2 755' '2 755' 177.4(8)
F2 C8 S O3 '2 755' '2 755' '2 755' '2 755' -58.0(10)
F3 C8 S O1 '2 755' '2 755' '2 755' '2 755' -179.4(9)
F3 C8 S O2 '2 755' '2 755' '2 755' '2 755' -61.2(9)
F3 C8 S O3 '2 755' '2 755' '2 755' '2 755' 63.4(9)
